data_4305111
loop_
_publ_author_name
'Olga Buitrago'
'Marta E. G. Mosquera'
'Gerardo Jim\'enez'
'Tom\'as Cuenca'

_publ_contact_author
;      Marta E. G. Mosquera
       Departamento de Qu\'imica Inorg\'anica
       Facultad de Farmacia
       Universidad de Alcal\'a
       Campus Universitario
       28871 Alcal\'a de Henares
       Spain
;
_publ_contact_author_email martaeg.mosquera@uah.es
_publ_contact_author_fax '0034 91 8854683'
_publ_contact_author_phone '0034 91 8854779'
_publ_section_title
;
Organotitanoxanes with Unique Structure among Transition-Element
Organometallic Oxide Derivatives
;
_journal_name_full 'Inorganic Chemistry'
_journal_page_first 3940
_journal_page_last 3942
_journal_paper_doi 10.1021/ic8003646
_journal_volume 47
_journal_year 2008
_chemical_formula_sum 'C71 H120 O12 Si6 Ti6'
_chemical_formula_weight 1621.61
_chemical_name_systematic
;
 ?
;
_space_group_IT_number 14
_symmetry_cell_setting monoclinic
_symmetry_Int_Tables_number 14
_symmetry_space_group_name_Hall '-P 2yn'
_symmetry_space_group_name_H-M 'P 1 21/n 1'
_atom_sites_solution_hydrogens geom
_atom_sites_solution_primary direct
_atom_sites_solution_secondary difmap
_audit_creation_method SHELXL-97
_cell_angle_alpha 90.00
_cell_angle_beta 104.140(10)
_cell_angle_gamma 90.00
_cell_formula_units_Z 2
_cell_length_a 15.384(2)
_cell_length_b 14.826(2)
_cell_length_c 18.940(3)
_cell_measurement_reflns_used 180
_cell_measurement_temperature 200(2)
_cell_measurement_theta_max 21.815
_cell_measurement_theta_min 3.369
_cell_volume 4189.0(10)
_computing_cell_refinement 'Dirax/lsq (Duisenberg & Schreurs, 1989-2000)'
_computing_data_collection 'Collect (Nonius BV, 1997-2000)'
_computing_data_reduction 'EvalCCD (Duisenberg & Schreurs 1990-2000)'
_computing_molecular_graphics 'Ortep-3 for Windows (Farrugia, 1997)'
_computing_publication_material 'WinGX publication routines (Farrugia, 1999)'
_computing_structure_refinement 'SHELXL-97 (Sheldrick, 1997)'
_computing_structure_solution 'SHELXS-86 (Sheldrick, 1986)'
_diffrn_ambient_temperature 200(2)
_diffrn_measured_fraction_theta_full 0.997
_diffrn_measured_fraction_theta_max 0.997
_diffrn_radiation_monochromator graphite
_diffrn_radiation_source 'fine-focus sealed tube'
_diffrn_radiation_type MoK\a
_diffrn_radiation_wavelength 0.71069
_diffrn_reflns_av_R_equivalents 0.0684
_diffrn_reflns_av_sigmaI/netI 0.0611
_diffrn_reflns_limit_h_max 19
_diffrn_reflns_limit_h_min -19
_diffrn_reflns_limit_k_max 19
_diffrn_reflns_limit_k_min -19
_diffrn_reflns_limit_l_max 24
_diffrn_reflns_limit_l_min -24
_diffrn_reflns_number 93752
_diffrn_reflns_theta_full 27.50
_diffrn_reflns_theta_max 27.50
_diffrn_reflns_theta_min 3.53
_exptl_absorpt_coefficient_mu 0.683
_exptl_absorpt_correction_T_max 0.847
_exptl_absorpt_correction_T_min 0.756
_exptl_absorpt_correction_type multi-scan
_exptl_absorpt_process_details
;
 R.H. Blessing, Acta Cryst. (1995), A51, 33-38
;
_exptl_crystal_colour orange
_exptl_crystal_density_diffrn 1.286
_exptl_crystal_density_method 'not measured'
_exptl_crystal_description prism
_exptl_crystal_F_000 1716
_exptl_crystal_size_max 0.347
_exptl_crystal_size_mid 0.329
_exptl_crystal_size_min 0.262
_refine_diff_density_max 0.539
_refine_diff_density_min -0.521
_refine_diff_density_rms 0.086
_refine_ls_extinction_method none
_refine_ls_goodness_of_fit_ref 1.019
_refine_ls_hydrogen_treatment constr
_refine_ls_matrix_type full
_refine_ls_number_parameters 430
_refine_ls_number_reflns 9600
_refine_ls_number_restraints 0
_refine_ls_restrained_S_all 1.019
_refine_ls_R_factor_all 0.0904
_refine_ls_R_factor_gt 0.0496
_refine_ls_shift/su_max 0.001
_refine_ls_shift/su_mean 0.000
_refine_ls_structure_factor_coef Fsqd
_refine_ls_weighting_details 'calc w=1/[\s^2^(Fo^2^)+(0.0686P)^2^+5.7465P] where P=(Fo^2^+2Fc^2^)/3'
_refine_ls_weighting_scheme calc
_refine_ls_wR_factor_gt 0.1253
_refine_ls_wR_factor_ref 0.1460
_reflns_number_gt 6520
_reflns_number_total 9600
_reflns_threshold_expression >2sigma(I)
_cod_data_source_file ic8003646-file003_1.cif
_cod_data_source_block 5
_cod_original_cell_volume 4189.1(11)
_cod_original_sg_symbol_H-M 'P 21/n'
_cod_database_code 4305111

loop_
_symmetry_equiv_pos_as_xyz
'x, y, z'
'-x+1/2, y+1/2, -z+1/2'
'-x, -y, -z'
'x-1/2, -y-1/2, z-1/2'

loop_
_atom_site_label
_atom_site_type_symbol
_atom_site_fract_x
_atom_site_fract_y
_atom_site_fract_z
_atom_site_U_iso_or_equiv
_atom_site_adp_type
_atom_site_occupancy
_atom_site_symmetry_multiplicity
_atom_site_calc_flag
_atom_site_refinement_flags
_atom_site_disorder_assembly
_atom_site_disorder_group
Ti1 Ti 0.12758(4) 0.80174(4) 0.54609(3) 0.02117(14) Uani 1 1 d . . .
Ti2 Ti 0.20995(3) 0.97655(4) 0.44805(3) 0.02050(14) Uani 1 1 d . . .
Ti3 Ti 0.05292(4) 1.15043(4) 0.36942(3) 0.02064(14) Uani 1 1 d . . .
Si1 Si 0.32703(6) 0.87329(7) 0.63336(5) 0.0323(2) Uani 1 1 d . . .
Si2 Si 0.15772(6) 0.96736(6) 0.26974(5) 0.0262(2) Uani 1 1 d . . .
Si3 Si 0.07609(7) 1.34904(6) 0.44875(6) 0.0312(2) Uani 1 1 d . . .
O1 O 0.04757(14) 0.84989(14) 0.59403(12) 0.0245(5) Uani 1 1 d . . .
O2 O 0.14673(14) 0.88731(14) 0.48090(12) 0.0237(5) Uani 1 1 d . . .
O3 O 0.23805(15) 0.80882(16) 0.61439(13) 0.0298(5) Uani 1 1 d . . .
O4 O 0.13386(14) 1.07384(14) 0.42802(12) 0.0247(5) Uani 1 1 d . . .
O5 O 0.21120(15) 0.94249(15) 0.35345(12) 0.0269(5) Uani 1 1 d . . .
O6 O 0.09622(15) 1.26564(15) 0.39740(13) 0.0293(5) Uani 1 1 d . . .
C1 C 0.0326(2) 0.6707(2) 0.52325(18) 0.0265(7) Uani 1 1 d . . .
C2 C 0.1199(2) 0.6417(2) 0.5632(2) 0.0306(8) Uani 1 1 d . . .
C3 C 0.1815(3) 0.6524(2) 0.5188(2) 0.0372(9) Uani 1 1 d . . .
C4 C 0.1350(3) 0.6907(2) 0.4513(2) 0.0353(8) Uani 1 1 d . . .
C5 C 0.0441(3) 0.7034(2) 0.45444(19) 0.0315(8) Uani 1 1 d . . .
C6 C 0.1469(3) 0.6055(3) 0.6398(2) 0.0451(10) Uani 1 1 d . . .
H6A H 0.2111 0.5916 0.6523 0.068 Uiso 1 1 calc R . .
H6B H 0.1127 0.5506 0.6432 0.068 Uiso 1 1 calc R . .
H6C H 0.1344 0.6509 0.6736 0.068 Uiso 1 1 calc R . .
C7 C 0.2794(3) 0.6239(3) 0.5407(3) 0.0563(12) Uani 1 1 d . . .
H7A H 0.2930 0.5986 0.5900 0.085 Uiso 1 1 calc R . .
H7B H 0.3177 0.6765 0.5397 0.085 Uiso 1 1 calc R . .
H7C H 0.2906 0.5783 0.5066 0.085 Uiso 1 1 calc R . .
C8 C 0.1734(3) 0.7110(3) 0.3868(2) 0.0513(11) Uani 1 1 d . . .
H8A H 0.1269 0.7380 0.3478 0.077 Uiso 1 1 calc R . .
H8B H 0.1946 0.6550 0.3692 0.077 Uiso 1 1 calc R . .
H8C H 0.2236 0.7532 0.4015 0.077 Uiso 1 1 calc R . .
C9 C -0.0262(3) 0.7462(3) 0.3934(2) 0.0492(11) Uani 1 1 d . . .
H9A H 0.0010 0.7625 0.3534 0.074 Uiso 1 1 calc R . .
H9B H -0.0499 0.8005 0.4115 0.074 Uiso 1 1 calc R . .
H9C H -0.0751 0.7033 0.3757 0.074 Uiso 1 1 calc R . .
C11 C 0.4300(3) 0.7999(3) 0.6544(3) 0.0598(13) Uani 1 1 d . . .
H11A H 0.4279 0.7593 0.6948 0.090 Uiso 1 1 calc R . .
H11B H 0.4836 0.8379 0.6680 0.090 Uiso 1 1 calc R . .
H11C H 0.4321 0.7642 0.6113 0.090 Uiso 1 1 calc R . .
C12 C 0.3351(3) 0.9379(3) 0.7195(2) 0.0527(11) Uani 1 1 d . . .
H12A H 0.3341 0.8959 0.7592 0.079 Uiso 1 1 calc R . .
H12B H 0.2843 0.9795 0.7131 0.079 Uiso 1 1 calc R . .
H12C H 0.3913 0.9722 0.7314 0.079 Uiso 1 1 calc R . .
C13 C 0.0926(3) 0.8665(3) 0.2258(2) 0.0429(9) Uani 1 1 d . . .
H13A H 0.0481 0.8500 0.2528 0.064 Uiso 1 1 calc R . .
H13B H 0.1336 0.8159 0.2263 0.064 Uiso 1 1 calc R . .
H13C H 0.0619 0.8811 0.1754 0.064 Uiso 1 1 calc R . .
C14 C 0.2388(3) 0.9908(3) 0.2115(2) 0.0408(9) Uani 1 1 d . . .
H14A H 0.2757 1.0434 0.2308 0.061 Uiso 1 1 calc R . .
H14B H 0.2053 1.0031 0.1614 0.061 Uiso 1 1 calc R . .
H14C H 0.2776 0.9382 0.2121 0.061 Uiso 1 1 calc R . .
C15 C 0.1721(3) 1.3617(3) 0.5317(3) 0.0518(11) Uani 1 1 d . . .
H15A H 0.1791 1.3058 0.5602 0.078 Uiso 1 1 calc R . .
H15B H 0.1598 1.4118 0.5615 0.078 Uiso 1 1 calc R . .
H15C H 0.2274 1.3740 0.5164 0.078 Uiso 1 1 calc R . .
C16 C 0.0698(3) 1.4594(2) 0.3995(3) 0.0497(11) Uani 1 1 d . . .
H16A H 0.0211 1.4573 0.3551 0.075 Uiso 1 1 calc R . .
H16B H 0.1267 1.4707 0.3865 0.075 Uiso 1 1 calc R . .
H16C H 0.0584 1.5081 0.4311 0.075 Uiso 1 1 calc R . .
C21 C 0.3280(2) 0.9535(2) 0.55598(18) 0.0271(7) Uani 1 1 d . . .
C22 C 0.3650(2) 0.9352(2) 0.49476(19) 0.0293(7) Uani 1 1 d . . .
C23 C 0.3678(2) 1.0168(3) 0.4553(2) 0.0330(8) Uani 1 1 d . . .
C24 C 0.3301(2) 1.0861(2) 0.4903(2) 0.0360(8) Uani 1 1 d . . .
C25 C 0.3041(2) 1.0480(2) 0.5512(2) 0.0319(8) Uani 1 1 d . . .
C26 C 0.2571(3) 1.0996(3) 0.6002(2) 0.0489(11) Uani 1 1 d . . .
H26A H 0.2464 1.0594 0.6382 0.073 Uiso 1 1 calc R . .
H26B H 0.1998 1.1228 0.5713 0.073 Uiso 1 1 calc R . .
H26C H 0.2949 1.1502 0.6228 0.073 Uiso 1 1 calc R . .
C27 C 0.3208(3) 1.1846(3) 0.4683(3) 0.0519(11) Uani 1 1 d . . .
H27A H 0.2928 1.2178 0.5017 0.078 Uiso 1 1 calc R . .
H27B H 0.2834 1.1898 0.4185 0.078 Uiso 1 1 calc R . .
H27C H 0.3802 1.2100 0.4704 0.078 Uiso 1 1 calc R . .
C28 C 0.4053(3) 1.0246(3) 0.3888(2) 0.0495(11) Uani 1 1 d . . .
H28A H 0.4262 0.9653 0.3771 0.074 Uiso 1 1 calc R . .
H28B H 0.4556 1.0671 0.3987 0.074 Uiso 1 1 calc R . .
H28C H 0.3584 1.0463 0.3475 0.074 Uiso 1 1 calc R . .
C29 C 0.3967(3) 0.8452(3) 0.4721(2) 0.0435(10) Uani 1 1 d . . .
H29A H 0.4191 0.8534 0.4283 0.065 Uiso 1 1 calc R . .
H29B H 0.3466 0.8025 0.4618 0.065 Uiso 1 1 calc R . .
H29C H 0.4449 0.8216 0.5116 0.065 Uiso 1 1 calc R . .
C31 C 0.0808(2) 1.0675(2) 0.26748(17) 0.0247(7) Uani 1 1 d . . .
C32 C -0.0145(2) 1.0663(2) 0.26294(17) 0.0268(7) Uani 1 1 d . . .
C33 C -0.0494(2) 1.1549(2) 0.24803(18) 0.0310(8) Uani 1 1 d . . .
C34 C 0.0225(3) 1.2132(2) 0.24526(18) 0.0319(8) Uani 1 1 d . . .
C35 C 0.1026(2) 1.1609(2) 0.25849(19) 0.0297(7) Uani 1 1 d . . .
C36 C -0.0705(3) 0.9851(3) 0.2724(2) 0.0392(9) Uani 1 1 d . . .
H36A H -0.0324 0.9313 0.2812 0.059 Uiso 1 1 calc R . .
H36B H -0.1184 0.9764 0.2281 0.059 Uiso 1 1 calc R . .
H36C H -0.0969 0.9951 0.3139 0.059 Uiso 1 1 calc R . .
C37 C -0.1471(3) 1.1803(3) 0.2342(2) 0.0432(9) Uani 1 1 d . . .
H37A H -0.1823 1.1269 0.2400 0.065 Uiso 1 1 calc R . .
H37B H -0.1679 1.2038 0.1846 0.065 Uiso 1 1 calc R . .
H37C H -0.1544 1.2267 0.2691 0.065 Uiso 1 1 calc R . .
C38 C 0.0169(3) 1.3133(3) 0.2283(2) 0.0463(10) Uani 1 1 d . . .
H38A H 0.0769 1.3365 0.2298 0.069 Uiso 1 1 calc R . .
H38B H -0.0077 1.3450 0.2645 0.069 Uiso 1 1 calc R . .
H38C H -0.0222 1.3230 0.1797 0.069 Uiso 1 1 calc R . .
C39 C 0.1942(3) 1.2008(3) 0.2626(2) 0.0441(10) Uani 1 1 d . . .
H39A H 0.2394 1.1528 0.2728 0.066 Uiso 1 1 calc R . .
H39B H 0.2080 1.2459 0.3016 0.066 Uiso 1 1 calc R . .
H39C H 0.1946 1.2295 0.2161 0.066 Uiso 1 1 calc R . .
C3D C 1.0000 0.0000 0.0000 0.245(14) Uani 1 2 d S . .
C2D C 0.9842(16) 0.0642(16) 0.0289(15) 0.364(17) Uani 1 1 d . . .
H2D1 H 1.0077 0.1040 -0.0041 0.546 Uiso 1 1 calc R . .
H2D2 H 0.9195 0.0604 0.0048 0.546 Uiso 1 1 calc R . .
C1D C 0.9729(10) 0.1252(8) 0.0651(5) 0.186(6) Uani 1 1 d . . .
H1D1 H 0.9447 0.1750 0.0336 0.280 Uiso 1 1 calc R . .
H1D2 H 1.0307 0.1452 0.0955 0.280 Uiso 1 1 calc R . .
H1D3 H 0.9338 0.1066 0.0962 0.280 Uiso 1 1 calc R . .

loop_
_atom_site_aniso_label
_atom_site_aniso_U_11
_atom_site_aniso_U_22
_atom_site_aniso_U_33
_atom_site_aniso_U_23
_atom_site_aniso_U_13
_atom_site_aniso_U_12
Ti1 0.0233(3) 0.0186(3) 0.0238(3) 0.0000(2) 0.0101(2) -0.0002(2)
Ti2 0.0176(3) 0.0203(3) 0.0243(3) -0.0003(2) 0.0065(2) -0.0019(2)
Ti3 0.0226(3) 0.0185(3) 0.0227(3) 0.0000(2) 0.0093(2) -0.0009(2)
Si1 0.0223(5) 0.0425(6) 0.0295(5) 0.0048(4) 0.0016(4) 0.0013(4)
Si2 0.0284(5) 0.0266(5) 0.0265(5) -0.0025(4) 0.0120(4) 0.0008(4)
Si3 0.0355(5) 0.0202(4) 0.0426(6) -0.0058(4) 0.0183(4) -0.0066(4)
O1 0.0264(11) 0.0224(11) 0.0279(12) -0.0018(9) 0.0127(9) -0.0010(9)
O2 0.0232(11) 0.0215(11) 0.0268(12) 0.0005(9) 0.0067(9) -0.0036(9)
O3 0.0263(12) 0.0336(13) 0.0298(13) 0.0046(10) 0.0074(10) 0.0036(10)
O4 0.0239(11) 0.0246(11) 0.0260(12) -0.0020(9) 0.0066(9) 0.0011(9)
O5 0.0280(12) 0.0263(12) 0.0295(13) -0.0024(9) 0.0127(10) -0.0007(9)
O6 0.0323(12) 0.0218(11) 0.0383(14) -0.0012(10) 0.0171(11) -0.0033(9)
C1 0.0351(18) 0.0167(15) 0.0310(18) -0.0061(13) 0.0146(14) -0.0046(13)
C2 0.0381(19) 0.0165(15) 0.040(2) 0.0026(14) 0.0143(16) 0.0017(13)
C3 0.044(2) 0.0179(16) 0.058(3) -0.0036(16) 0.0275(19) 0.0016(15)
C4 0.055(2) 0.0190(16) 0.041(2) -0.0086(14) 0.0279(18) -0.0063(15)
C5 0.048(2) 0.0190(16) 0.0291(18) -0.0071(13) 0.0130(16) -0.0078(14)
C6 0.056(3) 0.035(2) 0.045(2) 0.0130(18) 0.014(2) 0.0071(18)
C7 0.049(2) 0.034(2) 0.096(4) 0.004(2) 0.037(3) 0.0095(19)
C8 0.077(3) 0.040(2) 0.051(3) -0.0092(19) 0.043(2) -0.011(2)
C9 0.062(3) 0.046(2) 0.034(2) 0.0027(18) 0.0017(19) -0.014(2)
C11 0.032(2) 0.070(3) 0.075(3) 0.032(3) 0.009(2) 0.013(2)
C12 0.052(3) 0.069(3) 0.033(2) -0.003(2) 0.0018(19) -0.017(2)
C13 0.049(2) 0.037(2) 0.042(2) -0.0138(17) 0.0091(18) -0.0018(17)
C14 0.049(2) 0.043(2) 0.039(2) 0.0032(17) 0.0268(18) 0.0088(18)
C15 0.043(2) 0.053(3) 0.058(3) -0.022(2) 0.010(2) -0.011(2)
C16 0.062(3) 0.0217(19) 0.079(3) -0.0004(19) 0.045(2) -0.0052(17)
C21 0.0166(15) 0.0342(18) 0.0289(18) -0.0005(14) 0.0023(13) -0.0020(13)
C22 0.0168(15) 0.0346(18) 0.037(2) -0.0002(15) 0.0069(14) -0.0022(13)
C23 0.0173(15) 0.044(2) 0.037(2) 0.0021(16) 0.0047(14) -0.0077(14)
C24 0.0223(17) 0.0340(19) 0.046(2) 0.0017(16) -0.0036(15) -0.0105(14)
C25 0.0218(16) 0.0353(19) 0.035(2) -0.0109(15) 0.0002(14) -0.0035(14)
C26 0.048(2) 0.050(2) 0.046(3) -0.019(2) 0.0058(19) 0.0080(19)
C27 0.043(2) 0.035(2) 0.070(3) 0.006(2) -0.001(2) -0.0120(18)
C28 0.0266(19) 0.074(3) 0.051(3) 0.011(2) 0.0143(18) -0.0106(19)
C29 0.0308(19) 0.051(2) 0.050(2) -0.0080(19) 0.0116(17) 0.0085(17)
C31 0.0284(16) 0.0289(17) 0.0196(16) -0.0004(13) 0.0110(13) -0.0018(13)
C32 0.0286(17) 0.0309(17) 0.0211(16) -0.0028(13) 0.0066(13) -0.0031(14)
C33 0.0337(18) 0.040(2) 0.0198(17) 0.0033(14) 0.0070(14) 0.0070(15)
C34 0.047(2) 0.0315(18) 0.0212(17) 0.0033(14) 0.0162(15) 0.0035(16)
C35 0.0352(19) 0.0301(18) 0.0280(18) 0.0016(14) 0.0159(15) -0.0026(14)
C36 0.035(2) 0.038(2) 0.046(2) -0.0049(17) 0.0128(17) -0.0094(16)
C37 0.039(2) 0.054(2) 0.034(2) 0.0050(18) 0.0046(17) 0.0120(18)
C38 0.070(3) 0.036(2) 0.040(2) 0.0151(17) 0.027(2) 0.009(2)
C39 0.048(2) 0.039(2) 0.055(3) -0.0039(18) 0.033(2) -0.0113(18)
C3D 0.31(3) 0.096(12) 0.40(4) -0.035(17) 0.23(3) 0.015(16)
C2D 0.34(3) 0.32(3) 0.48(4) -0.22(3) 0.19(3) -0.08(3)
C1D 0.299(17) 0.173(11) 0.070(6) -0.009(6) 0.013(8) 0.081(11)

loop_
_atom_type_symbol
_atom_type_description
_atom_type_scat_dispersion_real
_atom_type_scat_dispersion_imag
_atom_type_scat_source
C C 0.0033 0.0016 'International Tables Vol C Tables 4.2.6.8 and 6.1.1.4'
H H 0.0000 0.0000 'International Tables Vol C Tables 4.2.6.8 and 6.1.1.4'
O O 0.0106 0.0060 'International Tables Vol C Tables 4.2.6.8 and 6.1.1.4'
Si Si 0.0817 0.0704 'International Tables Vol C Tables 4.2.6.8 and 6.1.1.4'
Ti Ti 0.2776 0.4457 'International Tables Vol C Tables 4.2.6.8 and 6.1.1.4'

loop_
_geom_angle_atom_site_label_1
_geom_angle_atom_site_label_2
_geom_angle_atom_site_label_3
_geom_angle
_geom_angle_site_symmetry_1
_geom_angle_site_symmetry_3
_geom_angle_publ_flag
O2 Ti1 O1 107.38(10) . . ?
O2 Ti1 O3 99.08(10) . . ?
O1 Ti1 O3 103.94(10) . . ?
O2 Ti1 C5 94.53(11) . . ?
O1 Ti1 C5 106.83(12) . . ?
O3 Ti1 C5 140.68(12) . . ?
O2 Ti1 C2 142.33(11) . . ?
O1 Ti1 C2 104.79(11) . . ?
O3 Ti1 C2 91.63(12) . . ?
C5 Ti1 C2 57.26(12) . . ?
O2 Ti1 C1 128.66(11) . . ?
O1 Ti1 C1 87.24(10) . . ?
O3 Ti1 C1 125.38(11) . . ?
C5 Ti1 C1 35.00(11) . . ?
C2 Ti1 C1 34.78(12) . . ?
O2 Ti1 C4 85.89(11) . . ?
O1 Ti1 C4 140.79(12) . . ?
O3 Ti1 C4 110.26(12) . . ?
C5 Ti1 C4 34.18(13) . . ?
C2 Ti1 C4 56.62(12) . . ?
C1 Ti1 C4 57.49(11) . . ?
O2 Ti1 C3 111.15(11) . . ?
O1 Ti1 C3 138.72(11) . . ?
O3 Ti1 C3 84.27(12) . . ?
C5 Ti1 C3 56.43(13) . . ?
C2 Ti1 C3 33.96(12) . . ?
C1 Ti1 C3 57.13(12) . . ?
C4 Ti1 C3 33.57(13) . . ?
O4 Ti2 O2 105.77(10) . . ?
O4 Ti2 O5 99.76(10) . . ?
O2 Ti2 O5 105.11(10) . . ?
O4 Ti2 C25 92.82(11) . . ?
O2 Ti2 C25 107.99(12) . . ?
O5 Ti2 C25 139.68(11) . . ?
O4 Ti2 C21 126.72(11) . . ?
O2 Ti2 C21 87.84(11) . . ?
O5 Ti2 C21 126.51(11) . . ?
C25 Ti2 C21 35.19(12) . . ?
O4 Ti2 C22 142.96(11) . . ?
O2 Ti2 C22 104.51(11) . . ?
O5 Ti2 C22 92.42(11) . . ?
C25 Ti2 C22 57.50(12) . . ?
C21 Ti2 C22 34.70(11) . . ?
O4 Ti2 C24 86.49(11) . . ?
O2 Ti2 C24 141.99(12) . . ?
O5 Ti2 C24 108.05(12) . . ?
C25 Ti2 C24 34.39(13) . . ?
C21 Ti2 C24 57.46(12) . . ?
C22 Ti2 C24 56.47(12) . . ?
O4 Ti2 C23 112.93(11) . . ?
O2 Ti2 C23 138.49(11) . . ?
O5 Ti2 C23 83.00(11) . . ?
C25 Ti2 C23 56.92(12) . . ?
C21 Ti2 C23 57.26(12) . . ?
C22 Ti2 C23 33.98(12) . . ?
C24 Ti2 C23 33.61(13) . . ?
O1 Ti3 O4 106.12(10) 3_576 . ?
O1 Ti3 O6 99.79(10) 3_576 . ?
O4 Ti3 O6 104.57(10) . . ?
O1 Ti3 C35 143.33(11) 3_576 . ?
O4 Ti3 C35 104.66(11) . . ?
O6 Ti3 C35 91.24(11) . . ?
O1 Ti3 C32 94.86(11) 3_576 . ?
O4 Ti3 C32 106.13(11) . . ?
O6 Ti3 C32 140.56(11) . . ?
C35 Ti3 C32 57.39(11) . . ?
O1 Ti3 C31 128.94(10) 3_576 . ?
O4 Ti3 C31 86.66(10) . . ?
O6 Ti3 C31 125.01(11) . . ?
C35 Ti3 C31 34.86(11) . . ?
C32 Ti3 C31 35.13(11) . . ?
O1 Ti3 C33 86.97(11) 3_576 . ?
O4 Ti3 C33 140.04(11) . . ?
O6 Ti3 C33 110.21(12) . . ?
C35 Ti3 C33 56.48(12) . . ?
C32 Ti3 C33 34.14(12) . . ?
C31 Ti3 C33 57.45(11) . . ?
O1 Ti3 C34 112.23(11) 3_576 . ?
O4 Ti3 C34 138.58(11) . . ?
O6 Ti3 C34 84.08(11) . . ?
C35 Ti3 C34 33.99(12) . . ?
C32 Ti3 C34 56.49(12) . . ?
C31 Ti3 C34 57.24(11) . . ?
C33 Ti3 C34 33.44(12) . . ?
O3 Si1 C21 111.24(13) . . ?
O3 Si1 C11 108.92(19) . . ?
C21 Si1 C11 111.22(18) . . ?
O3 Si1 C12 111.40(17) . . ?
C21 Si1 C12 110.05(19) . . ?
C11 Si1 C12 103.8(2) . . ?
O5 Si2 C14 111.04(16) . . ?
O5 Si2 C13 109.69(16) . . ?
C14 Si2 C13 104.20(19) . . ?
O5 Si2 C31 111.19(13) . . ?
C14 Si2 C31 109.95(16) . . ?
C13 Si2 C31 110.56(17) . . ?
O6 Si3 C15 110.14(17) . . ?
O6 Si3 C16 110.81(16) . . ?
C15 Si3 C16 105.2(2) . . ?
O6 Si3 C1 110.79(13) . 3_576 ?
C15 Si3 C1 110.33(18) . 3_576 ?
C16 Si3 C1 109.41(17) . 3_576 ?
Ti1 O1 Ti3 155.14(13) . 3_576 ?
Ti1 O2 Ti2 155.00(13) . . ?
Si1 O3 Ti1 139.01(15) . . ?
Ti2 O4 Ti3 155.57(13) . . ?
Si2 O5 Ti2 138.33(14) . . ?
Si3 O6 Ti3 138.59(14) . . ?
C2 C1 C5 105.7(3) . . ?
C2 C1 Si3 125.5(3) . 3_576 ?
C5 C1 Si3 128.1(3) . 3_576 ?
C2 C1 Ti1 72.45(18) . . ?
C5 C1 Ti1 71.79(18) . . ?
Si3 C1 Ti1 127.77(15) 3_576 . ?
C1 C2 C3 109.1(3) . . ?
C1 C2 C6 128.0(3) . . ?
C3 C2 C6 122.9(3) . . ?
C1 C2 Ti1 72.78(18) . . ?
C3 C2 Ti1 75.36(19) . . ?
C6 C2 Ti1 118.1(2) . . ?
C4 C3 C2 108.4(3) . . ?
C4 C3 C7 127.2(4) . . ?
C2 C3 C7 124.4(4) . . ?
C4 C3 Ti1 73.07(19) . . ?
C2 C3 Ti1 70.68(19) . . ?
C7 C3 Ti1 123.7(3) . . ?
C3 C4 C5 107.4(3) . . ?
C3 C4 C8 126.6(4) . . ?
C5 C4 C8 126.0(4) . . ?
C3 C4 Ti1 73.4(2) . . ?
C5 C4 Ti1 70.17(18) . . ?
C8 C4 Ti1 123.6(2) . . ?
C1 C5 C4 109.4(3) . . ?
C1 C5 C9 127.4(3) . . ?
C4 C5 C9 123.2(3) . . ?
C1 C5 Ti1 73.21(18) . . ?
C4 C5 Ti1 75.7(2) . . ?
C9 C5 Ti1 117.1(2) . . ?
C22 C21 C25 106.1(3) . . ?
C22 C21 Si1 125.9(3) . . ?
C25 C21 Si1 127.4(3) . . ?
C22 C21 Ti2 72.91(19) . . ?
C25 C21 Ti2 71.39(19) . . ?
Si1 C21 Ti2 126.93(15) . . ?
C21 C22 C23 109.4(3) . . ?
C21 C22 C29 127.7(3) . . ?
C23 C22 C29 122.9(3) . . ?
C21 C22 Ti2 72.39(18) . . ?
C23 C22 Ti2 75.32(19) . . ?
C29 C22 Ti2 118.5(2) . . ?
C24 C23 C22 107.5(3) . . ?
C24 C23 C28 128.0(4) . . ?
C22 C23 C28 124.6(4) . . ?
C24 C23 Ti2 72.13(18) . . ?
C22 C23 Ti2 70.70(18) . . ?
C28 C23 Ti2 122.8(2) . . ?
C23 C24 C25 108.6(3) . . ?
C23 C24 C27 126.2(4) . . ?
C25 C24 C27 125.3(4) . . ?
C23 C24 Ti2 74.27(19) . . ?
C25 C24 Ti2 70.26(18) . . ?
C27 C24 Ti2 122.5(2) . . ?
C24 C25 C21 108.4(3) . . ?
C24 C25 C26 124.4(4) . . ?
C21 C25 C26 127.1(4) . . ?
C24 C25 Ti2 75.3(2) . . ?
C21 C25 Ti2 73.42(19) . . ?
C26 C25 Ti2 116.3(2) . . ?
C32 C31 C35 105.4(3) . . ?
C32 C31 Si2 127.7(2) . . ?
C35 C31 Si2 126.3(2) . . ?
C32 C31 Ti3 71.23(18) . . ?
C35 C31 Ti3 72.40(18) . . ?
Si2 C31 Ti3 127.87(16) . . ?
C33 C32 C31 109.2(3) . . ?
C33 C32 C36 124.1(3) . . ?
C31 C32 C36 126.7(3) . . ?
C33 C32 Ti3 75.5(2) . . ?
C31 C32 Ti3 73.64(18) . . ?
C36 C32 Ti3 117.3(2) . . ?
C34 C33 C32 108.2(3) . . ?
C34 C33 C37 126.5(3) . . ?
C32 C33 C37 125.2(3) . . ?
C34 C33 Ti3 73.9(2) . . ?
C32 C33 Ti3 70.36(18) . . ?
C37 C33 Ti3 123.6(2) . . ?
C33 C34 C35 108.1(3) . . ?
C33 C34 C38 127.0(3) . . ?
C35 C34 C38 124.9(3) . . ?
C33 C34 Ti3 72.66(19) . . ?
C35 C34 Ti3 70.88(19) . . ?
C38 C34 Ti3 124.0(2) . . ?
C34 C35 C31 109.0(3) . . ?
C34 C35 C39 123.4(3) . . ?
C31 C35 C39 127.5(3) . . ?
C34 C35 Ti3 75.13(19) . . ?
C31 C35 Ti3 72.74(18) . . ?
C39 C35 Ti3 118.0(3) . . ?
C2D C3D C2D 180(2) 3_755 . ?
C1D C2D C3D 173(3) . . ?

loop_
_geom_bond_atom_site_label_1
_geom_bond_atom_site_label_2
_geom_bond_distance
_geom_bond_site_symmetry_2
_geom_bond_publ_flag
Ti1 O2 1.843(2) . ?
Ti1 O1 1.843(2) . ?
Ti1 O3 1.870(2) . ?
Ti1 C5 2.387(3) . ?
Ti1 C2 2.402(3) . ?
Ti1 C1 2.406(3) . ?
Ti1 C4 2.459(3) . ?
Ti1 C3 2.462(3) . ?
Ti2 O4 1.838(2) . ?
Ti2 O2 1.838(2) . ?
Ti2 O5 1.866(2) . ?
Ti2 C25 2.378(3) . ?
Ti2 C21 2.405(3) . ?
Ti2 C22 2.411(3) . ?
Ti2 C24 2.444(3) . ?
Ti2 C23 2.472(3) . ?
Ti3 O1 1.842(2) 3_576 ?
Ti3 O4 1.843(2) . ?
Ti3 O6 1.863(2) . ?
Ti3 C35 2.410(3) . ?
Ti3 C32 2.383(3) . ?
Ti3 C31 2.414(3) . ?
Ti3 C33 2.449(3) . ?
Ti3 C34 2.465(3) . ?
Si1 O3 1.636(3) . ?
Si1 C21 1.890(4) . ?
Si1 C11 1.883(4) . ?
Si1 C12 1.870(4) . ?
Si2 O5 1.640(2) . ?
Si2 C14 1.889(4) . ?
Si2 C13 1.877(4) . ?
Si2 C31 1.892(3) . ?
Si3 O6 1.648(2) . ?
Si3 C15 1.884(4) . ?
Si3 C16 1.875(4) . ?
Si3 C1 1.896(3) 3_576 ?
O1 Ti3 1.842(2) 3_576 ?
C1 C2 1.437(5) . ?
C1 C5 1.442(5) . ?
C1 Si3 1.896(3) 3_576 ?
C2 C3 1.422(5) . ?
C2 C6 1.506(5) . ?
C3 C4 1.421(6) . ?
C3 C7 1.522(6) . ?
C4 C5 1.426(5) . ?
C4 C8 1.512(5) . ?
C5 C9 1.516(5) . ?
C21 C22 1.436(5) . ?
C21 C25 1.446(5) . ?
C22 C23 1.428(5) . ?
C22 C29 1.518(5) . ?
C23 C24 1.421(5) . ?
C23 C28 1.512(5) . ?
C24 C25 1.427(5) . ?
C24 C27 1.517(5) . ?
C25 C26 1.515(5) . ?
C31 C32 1.448(4) . ?
C31 C35 1.445(5) . ?
C32 C33 1.420(5) . ?
C32 C36 1.516(5) . ?
C33 C34 1.414(5) . ?
C33 C37 1.509(5) . ?
C34 C35 1.426(5) . ?
C34 C38 1.516(5) . ?
C35 C39 1.513(5) . ?
C3D C2D 1.154(19) 3_755 ?
C3D C2D 1.154(19) . ?
C2D C1D 1.172(17) . ?
